data_4107613
loop_
_publ_author_name
'Nicole A. Ketterer'
'Hongjun Fan'
'Karen J. Blackmore'
'Xiaofan Yang'
'Joseph W. Ziller'
'Mu-Hyun Baik'
'Alan F. Heyduk'

_publ_section_title
;
 \p.-\p. Bonding Interactions Generated by Halogen Oxidation of
 Zirconium(IV) Redox-Active Ligand Complexes
;
_journal_name_full 'Journal of the American Chemical Society'
_journal_page_first 4364
_journal_page_last 4374
_journal_paper_doi 10.1021/ja077337m
_journal_volume 130
_journal_year 2008
_chemical_formula_sum 'C36 H62 Cl0.7 I1.3 N4 O Zr'
_chemical_formula_weight 847.90
_chemical_name_systematic
; 
 ? 
;
_space_group_IT_number 14
_symmetry_cell_setting monoclinic
_symmetry_space_group_name_Hall '-P 2ybc'
_symmetry_space_group_name_H-M 'P 1 21/c 1'
_atom_sites_solution_hydrogens geom
_atom_sites_solution_primary direct
_atom_sites_solution_secondary difmap
_audit_creation_method SHELXTL
_cell_angle_alpha 90.00
_cell_angle_beta 100.315(2)
_cell_angle_gamma 90.00
_cell_formula_units_Z 4
_cell_length_a 11.7217(10)
_cell_length_b 17.3104(15)
_cell_length_c 20.0003(17)
_cell_measurement_temperature 158(2)
_cell_volume 3992.6(6)
_computing_cell_refinement 'Bruker SMART/SAINT'
_computing_data_collection 'Bruker SMART'
_computing_data_reduction 'Bruker SAINT'
_computing_molecular_graphics 'Bruker SHELXTL'
_computing_publication_material 'Bruker SHELXTL'
_computing_structure_refinement 'Bruker SHELXTL'
_computing_structure_solution 'Bruker SHELXTL'
_diffrn_ambient_temperature 158(2)
_diffrn_measured_fraction_theta_full 0.992
_diffrn_measured_fraction_theta_max 0.992
_diffrn_measurement_device_type 'CCD area detector'
_diffrn_measurement_method 'phi and omega scans'
_diffrn_radiation_monochromator graphite
_diffrn_radiation_source 'normal-focus sealed tube'
_diffrn_radiation_type MoK\a
_diffrn_radiation_wavelength 0.71073
_diffrn_reflns_av_R_equivalents 0.0332
_diffrn_reflns_av_sigmaI/netI 0.0275
_diffrn_reflns_limit_h_max 15
_diffrn_reflns_limit_h_min -15
_diffrn_reflns_limit_k_max 22
_diffrn_reflns_limit_k_min -23
_diffrn_reflns_limit_l_max 26
_diffrn_reflns_limit_l_min -26
_diffrn_reflns_number 43644
_diffrn_reflns_theta_full 28.34
_diffrn_reflns_theta_max 28.34
_diffrn_reflns_theta_min 1.57
_diffrn_standards_decay_% '< 1.0'
_diffrn_standards_interval_count 'initial 50 frames recollected'
_diffrn_standards_number '50 frames'
_exptl_absorpt_coefficient_mu 1.358
_exptl_absorpt_correction_T_max 0.8020
_exptl_absorpt_correction_T_min 0.7276
_exptl_absorpt_correction_type multi-scan
_exptl_absorpt_process_details 'Bruker SADABS'
_exptl_crystal_colour purple
_exptl_crystal_density_diffrn 1.411
_exptl_crystal_density_meas ?
_exptl_crystal_description prism
_exptl_crystal_F_000 1739
_exptl_crystal_size_max 0.25
_exptl_crystal_size_mid 0.18
_exptl_crystal_size_min 0.17
_refine_diff_density_max 1.136
_refine_diff_density_min -2.024
_refine_diff_density_rms 0.104
_refine_ls_extinction_method none
_refine_ls_goodness_of_fit_ref 1.069
_refine_ls_hydrogen_treatment constr
_refine_ls_matrix_type full
_refine_ls_number_parameters 396
_refine_ls_number_reflns 9897
_refine_ls_number_restraints 0
_refine_ls_restrained_S_all 1.069
_refine_ls_R_factor_all 0.0518
_refine_ls_R_factor_gt 0.0390
_refine_ls_shift/su_max 0.001
_refine_ls_shift/su_mean 0.000
_refine_ls_structure_factor_coef Fsqd
_refine_ls_weighting_details 'calc w=1/[\s^2^(Fo^2^)+(0.0456P)^2^+10.3511P] where P=(Fo^2^+2Fc^2^)/3'
_refine_ls_weighting_scheme calc
_refine_ls_wR_factor_gt 0.1017
_refine_ls_wR_factor_ref 0.1097
_reflns_number_gt 8143
_reflns_number_total 9897
_reflns_threshold_expression >2sigma(I)
_cod_data_source_file ja077337m-file006.cif
_cod_data_source_block afh71
_cod_depositor_comments
;
The following automatic conversions were performed:

'_exptl_crystal_density_meas' value 'n/a' was changed to '?' - the
value is perceived as not measured.

Automatic conversion script
Id: cif_fix_values 3008 2015-01-20 13:52:24Z robertas 
;
_cod_original_formula_sum 'C36 H62 Cl0.70 I1.30 N4 O Zr'
_cod_database_code 4107613

loop_
_symmetry_equiv_pos_as_xyz
'x, y, z'
'-x, y+1/2, -z+1/2'
'-x, -y, -z'
'x, -y-1/2, z-1/2'

loop_
_atom_site_label
_atom_site_type_symbol
_atom_site_fract_x
_atom_site_fract_y
_atom_site_fract_z
_atom_site_U_iso_or_equiv
_atom_site_adp_type
_atom_site_occupancy
_atom_site_symmetry_multiplicity
_atom_site_calc_flag
_atom_site_refinement_flags
Zr1 Zr 0.52629(2) 0.795015(17) -0.205640(14) 0.01660(7) Uani 1 1 d .
I1 I 0.49979(2) 0.842665(15) -0.345949(12) 0.03243(8) Uani 0.95 1 d P
Cl1 Cl 0.51343(15) 0.93830(10) -0.18770(8) 0.0311(4) Uiso 0.70 1 d P
I2 I 0.53855(8) 0.95292(5) -0.18328(4) 0.0303(2) Uiso 0.35 1 d P
N1 N 0.3905(2) 0.70625(15) -0.22836(13) 0.0189(5) Uani 1 1 d .
N2 N 0.6793(2) 0.78177(16) -0.12563(13) 0.0198(5) Uani 1 1 d .
O1 O 0.9014(2) 0.48904(14) 0.08054(12) 0.0277(5) Uani 1 1 d .
N3 N 0.6187(2) 0.69180(15) -0.23186(13) 0.0182(5) Uani 1 1 d .
N4 N 0.4520(2) 0.78049(15) -0.11348(12) 0.0179(5) Uani 1 1 d .
C6 C 0.3969(2) 0.66289(18) -0.17214(15) 0.0187(6) Uani 1 1 d .
C7 C 0.6097(3) 0.64877(19) -0.29542(15) 0.0206(6) Uani 1 1 d .
H7A H 0.5526 0.6750 -0.3306 0.025 Uiso 1 1 calc R
H7B H 0.5794 0.5965 -0.2887 0.025 Uiso 1 1 calc R
C8 C 0.6916(3) 0.70569(19) -0.11348(15) 0.0212(6) Uani 1 1 d .
C9 C 0.6519(3) 0.5739(2) -0.16124(17) 0.0250(6) Uani 1 1 d .
H9A H 0.6217 0.5406 -0.1979 0.030 Uiso 1 1 calc R
C10 C 0.4498(3) 0.6605(2) -0.04627(16) 0.0239(6) Uani 1 1 d .
H10A H 0.4785 0.6855 -0.0043 0.029 Uiso 1 1 calc R
C11 C 0.6950(3) 0.5432(2) -0.09903(18) 0.0293(7) Uani 1 1 d .
H11A H 0.6940 0.4888 -0.0929 0.035 Uiso 1 1 calc R
C12 C 0.7440(3) 0.8384(2) -0.07889(17) 0.0253(7) Uani 1 1 d .
H12A H 0.7603 0.8160 -0.0326 0.030 Uiso 1 1 calc R
H12B H 0.6951 0.8848 -0.0774 0.030 Uiso 1 1 calc R
C13 C 0.3672(3) 0.5828(2) -0.16887(18) 0.0266(7) Uani 1 1 d .
H13A H 0.3386 0.5555 -0.2096 0.032 Uiso 1 1 calc R
C14 C 0.4368(2) 0.70378(18) -0.10794(15) 0.0186(6) Uani 1 1 d .
C15 C 0.6518(3) 0.65546(19) -0.17177(15) 0.0197(6) Uani 1 1 d .
C16 C 0.7258(3) 0.6407(2) -0.32187(16) 0.0249(7) Uani 1 1 d .
C17 C 0.3354(3) 0.85569(19) -0.04081(16) 0.0236(6) Uani 1 1 d .
C18 C 0.7400(3) 0.6698(2) -0.05009(17) 0.0281(7) Uani 1 1 d .
H18A H 0.7716 0.7011 -0.0123 0.034 Uiso 1 1 calc R
C19 C 0.3174(3) 0.6809(2) -0.29181(16) 0.0253(7) Uani 1 1 d .
H19A H 0.3147 0.6238 -0.2927 0.030 Uiso 1 1 calc R
H19B H 0.3527 0.6983 -0.3307 0.030 Uiso 1 1 calc R
C20 C 0.2654(3) 0.7883(2) -0.01998(18) 0.0294(7) Uani 1 1 d .
H20A H 0.1898 0.8070 -0.0125 0.044 Uiso 1 1 calc R
H20B H 0.3074 0.7652 0.0221 0.044 Uiso 1 1 calc R
H20C H 0.2541 0.7493 -0.0561 0.044 Uiso 1 1 calc R
C21 C 0.4561(3) 0.82975(19) -0.05333(15) 0.0210(6) Uani 1 1 d .
H21A H 0.5029 0.8762 -0.0586 0.025 Uiso 1 1 calc R
H21B H 0.4958 0.8013 -0.0129 0.025 Uiso 1 1 calc R
C22 C 0.3795(3) 0.5456(2) -0.1083(2) 0.0307(7) Uani 1 1 d .
H22A H 0.3592 0.4925 -0.1074 0.037 Uiso 1 1 calc R
C23 C 0.7412(3) 0.5914(2) -0.04333(18) 0.0317(8) Uani 1 1 d .
H23A H 0.7733 0.5688 -0.0008 0.038 Uiso 1 1 calc R
C24 C 0.4221(3) 0.5844(2) -0.04646(18) 0.0288(7) Uani 1 1 d .
H24A H 0.4313 0.5569 -0.0047 0.035 Uiso 1 1 calc R
C25 C 0.8999(4) 0.3898(2) -0.0013(2) 0.0399(9) Uani 1 1 d .
H25A H 0.9269 0.3374 -0.0084 0.060 Uiso 1 1 calc R
H25B H 0.9309 0.4257 -0.0314 0.060 Uiso 1 1 calc R
H25C H 0.8149 0.3911 -0.0114 0.060 Uiso 1 1 calc R
C26 C 0.8601(3) 0.8631(3) -0.0996(2) 0.0375(9) Uani 1 1 d .
C27 C 0.3572(3) 0.9152(2) 0.0167(2) 0.0359(8) Uani 1 1 d .
H27A H 0.2828 0.9335 0.0266 0.054 Uiso 1 1 calc R
H27B H 0.4006 0.9590 0.0029 0.054 Uiso 1 1 calc R
H27C H 0.4020 0.8913 0.0575 0.054 Uiso 1 1 calc R
C28 C 0.9418(4) 0.5194(2) 0.14602(18) 0.0350(8) Uani 1 1 d .
H28A H 1.0275 0.5219 0.1547 0.042 Uiso 1 1 calc R
H28B H 0.9174 0.4856 0.1808 0.042 Uiso 1 1 calc R
C29 C 0.1353(3) 0.6911(3) -0.23925(19) 0.0442(11) Uani 1 1 d .
H29A H 0.0564 0.7120 -0.2459 0.066 Uiso 1 1 calc R
H29B H 0.1810 0.7127 -0.1976 0.066 Uiso 1 1 calc R
H29C H 0.1324 0.6347 -0.2353 0.066 Uiso 1 1 calc R
C30 C 0.8927(3) 0.5987(2) 0.1503(2) 0.0398(9) Uani 1 1 d .
H30A H 0.9206 0.6202 0.1956 0.060 Uiso 1 1 calc R
H30B H 0.8078 0.5958 0.1422 0.060 Uiso 1 1 calc R
H30C H 0.9174 0.6319 0.1159 0.060 Uiso 1 1 calc R
C31 C 0.9410(4) 0.4132(2) 0.0712(2) 0.0352(8) Uani 1 1 d .
H31A H 0.9104 0.3770 0.1020 0.042 Uiso 1 1 calc R
H31B H 1.0268 0.4116 0.0820 0.042 Uiso 1 1 calc R
C32 C 0.7859(3) 0.7188(2) -0.3220(2) 0.0392(9) Uani 1 1 d .
H32A H 0.8591 0.7124 -0.3386 0.059 Uiso 1 1 calc R
H32B H 0.8017 0.7396 -0.2757 0.059 Uiso 1 1 calc R
H32C H 0.7355 0.7546 -0.3517 0.059 Uiso 1 1 calc R
C33 C 0.2665(3) 0.8926(2) -0.10493(19) 0.0302(7) Uani 1 1 d .
H33A H 0.1903 0.9087 -0.0963 0.045 Uiso 1 1 calc R
H33B H 0.2565 0.8549 -0.1421 0.045 Uiso 1 1 calc R
H33C H 0.3085 0.9377 -0.1175 0.045 Uiso 1 1 calc R
C34 C 0.8087(3) 0.5833(3) -0.27946(18) 0.0356(9) Uani 1 1 d .
H34A H 0.8808 0.5802 -0.2977 0.053 Uiso 1 1 calc R
H34B H 0.7723 0.5322 -0.2815 0.053 Uiso 1 1 calc R
H34C H 0.8260 0.6009 -0.2321 0.053 Uiso 1 1 calc R
C35 C 0.6947(4) 0.6107(3) -0.39461(17) 0.0375(9) Uani 1 1 d .
H35A H 0.7656 0.6046 -0.4137 0.056 Uiso 1 1 calc R
H35B H 0.6429 0.6475 -0.4222 0.056 Uiso 1 1 calc R
H35C H 0.6557 0.5606 -0.3946 0.056 Uiso 1 1 calc R
C36 C 0.9204(4) 0.9169(3) -0.0436(2) 0.0493(12) Uani 1 1 d .
H36A H 0.9946 0.9341 -0.0546 0.074 Uiso 1 1 calc R
H36B H 0.9343 0.8892 -0.0001 0.074 Uiso 1 1 calc R
H36C H 0.8710 0.9618 -0.0402 0.074 Uiso 1 1 calc R
C37 C 0.1921(3) 0.7128(3) -0.30027(17) 0.0384(10) Uani 1 1 d .
C38 C 0.9371(4) 0.7936(3) -0.1051(3) 0.0539(13) Uani 1 1 d .
H38A H 1.0095 0.8109 -0.1184 0.081 Uiso 1 1 calc R
H38B H 0.8969 0.7579 -0.1395 0.081 Uiso 1 1 calc R
H38C H 0.9545 0.7673 -0.0611 0.081 Uiso 1 1 calc R
C39 C 0.1233(4) 0.6749(4) -0.3642(2) 0.0702(19) Uani 1 1 d .
H39A H 0.0431 0.6936 -0.3717 0.105 Uiso 1 1 calc R
H39B H 0.1240 0.6187 -0.3584 0.105 Uiso 1 1 calc R
H39C H 0.1587 0.6882 -0.4035 0.105 Uiso 1 1 calc R
C40 C 0.1919(4) 0.7991(3) -0.3074(3) 0.0597(15) Uani 1 1 d .
H40A H 0.1121 0.8183 -0.3127 0.090 Uiso 1 1 calc R
H40B H 0.2248 0.8133 -0.3474 0.090 Uiso 1 1 calc R
H40C H 0.2386 0.8221 -0.2667 0.090 Uiso 1 1 calc R
C41 C 0.8368(4) 0.9065(3) -0.1668(2) 0.0562(13) Uani 1 1 d .
H41A H 0.9107 0.9217 -0.1795 0.084 Uiso 1 1 calc R
H41B H 0.7907 0.9527 -0.1621 0.084 Uiso 1 1 calc R
H41C H 0.7941 0.8730 -0.2022 0.084 Uiso 1 1 calc R

loop_
_atom_site_aniso_label
_atom_site_aniso_U_11
_atom_site_aniso_U_22
_atom_site_aniso_U_33
_atom_site_aniso_U_23
_atom_site_aniso_U_13
_atom_site_aniso_U_12
Zr1 0.01278(13) 0.02264(15) 0.01456(13) 0.00226(11) 0.00293(10) -0.00049(10)
I1 0.03836(15) 0.03531(14) 0.02375(12) 0.00661(9) 0.00590(10) 0.00280(10)
N1 0.0125(11) 0.0269(13) 0.0171(12) -0.0005(10) 0.0023(9) -0.0002(10)
N2 0.0129(11) 0.0286(14) 0.0175(12) -0.0011(10) 0.0021(9) -0.0010(10)
O1 0.0289(12) 0.0253(12) 0.0284(12) 0.0024(10) 0.0039(10) 0.0037(10)
N3 0.0123(11) 0.0257(13) 0.0168(12) 0.0024(10) 0.0029(9) 0.0010(9)
N4 0.0166(12) 0.0235(13) 0.0139(11) 0.0013(10) 0.0039(9) 0.0014(10)
C6 0.0122(13) 0.0245(15) 0.0207(14) 0.0012(12) 0.0061(11) 0.0001(11)
C7 0.0190(14) 0.0270(16) 0.0151(13) 0.0014(12) 0.0014(11) 0.0006(12)
C8 0.0127(13) 0.0325(17) 0.0186(14) 0.0019(12) 0.0031(11) 0.0019(12)
C9 0.0224(15) 0.0284(17) 0.0245(15) 0.0031(13) 0.0050(12) 0.0004(13)
C10 0.0221(15) 0.0313(17) 0.0191(14) 0.0054(13) 0.0054(12) 0.0051(13)
C11 0.0233(16) 0.0328(18) 0.0321(18) 0.0117(15) 0.0059(13) 0.0039(14)
C12 0.0176(14) 0.0366(18) 0.0220(15) -0.0080(13) 0.0041(12) -0.0035(13)
C13 0.0224(15) 0.0271(16) 0.0323(17) -0.0038(14) 0.0099(13) -0.0054(13)
C14 0.0140(13) 0.0242(15) 0.0183(14) 0.0028(11) 0.0052(10) 0.0004(11)
C15 0.0131(13) 0.0278(16) 0.0179(14) 0.0035(12) 0.0021(10) 0.0029(11)
C16 0.0223(15) 0.0325(17) 0.0211(15) -0.0003(13) 0.0072(12) 0.0070(13)
C17 0.0210(15) 0.0289(16) 0.0223(15) -0.0029(13) 0.0074(12) 0.0031(12)
C18 0.0211(15) 0.043(2) 0.0184(15) 0.0014(14) -0.0014(12) 0.0054(14)
C19 0.0177(14) 0.0437(19) 0.0151(14) -0.0037(13) 0.0045(11) -0.0044(13)
C20 0.0239(16) 0.0375(19) 0.0302(17) 0.0010(15) 0.0141(14) 0.0015(14)
C21 0.0191(14) 0.0262(15) 0.0181(14) 0.0004(12) 0.0039(11) -0.0002(12)
C22 0.0277(17) 0.0242(16) 0.043(2) 0.0049(15) 0.0148(15) -0.0015(13)
C23 0.0251(17) 0.044(2) 0.0252(16) 0.0127(15) 0.0037(13) 0.0090(15)
C24 0.0267(17) 0.0318(18) 0.0305(17) 0.0113(14) 0.0119(14) 0.0048(14)
C25 0.055(2) 0.0303(19) 0.038(2) -0.0003(16) 0.0188(19) -0.0035(18)
C26 0.0210(17) 0.052(2) 0.042(2) -0.0219(19) 0.0109(15) -0.0134(16)
C27 0.0342(19) 0.041(2) 0.0359(19) -0.0144(17) 0.0145(16) 0.0017(16)
C28 0.041(2) 0.039(2) 0.0246(17) 0.0030(15) 0.0041(15) -0.0014(17)
C29 0.0196(17) 0.090(4) 0.0247(18) -0.001(2) 0.0089(14) -0.0033(19)
C30 0.0323(19) 0.041(2) 0.047(2) -0.0119(18) 0.0110(17) -0.0072(17)
C31 0.039(2) 0.0308(19) 0.0366(19) 0.0049(16) 0.0083(16) 0.0099(16)
C32 0.0260(18) 0.046(2) 0.051(2) -0.0004(19) 0.0207(17) -0.0021(16)
C33 0.0213(16) 0.0356(19) 0.0342(18) 0.0027(15) 0.0064(13) 0.0084(14)
C34 0.0269(17) 0.053(2) 0.0266(17) 0.0039(16) 0.0045(14) 0.0184(17)
C35 0.040(2) 0.054(2) 0.0191(16) -0.0011(16) 0.0059(14) 0.0163(18)
C36 0.029(2) 0.063(3) 0.057(3) -0.034(2) 0.0082(18) -0.0174(19)
C37 0.0138(15) 0.084(3) 0.0171(15) 0.0014(17) 0.0018(12) -0.0010(17)
C38 0.0235(19) 0.067(3) 0.074(3) -0.035(3) 0.017(2) -0.0100(19)
C39 0.0200(19) 0.165(6) 0.025(2) -0.019(3) 0.0027(15) -0.015(3)
C40 0.030(2) 0.098(4) 0.052(3) 0.030(3) 0.0101(19) 0.031(2)
C41 0.051(3) 0.078(3) 0.046(2) -0.012(2) 0.026(2) -0.035(3)

loop_
_atom_type_symbol
_atom_type_description
_atom_type_scat_dispersion_real
_atom_type_scat_dispersion_imag
_atom_type_scat_source
C C 0.0033 0.0016 'International Tables Vol C Tables 4.2.6.8 and 6.1.1.4'
H H 0.0000 0.0000 'International Tables Vol C Tables 4.2.6.8 and 6.1.1.4'
N N 0.0061 0.0033 'International Tables Vol C Tables 4.2.6.8 and 6.1.1.4'
O O 0.0106 0.0060 'International Tables Vol C Tables 4.2.6.8 and 6.1.1.4'
Cl Cl 0.1484 0.1585 'International Tables Vol C Tables 4.2.6.8 and 6.1.1.4'
Zr Zr -2.9673 0.5597 'International Tables Vol C Tables 4.2.6.8 and 6.1.1.4'
I I -0.4742 1.8119 'International Tables Vol C Tables 4.2.6.8 and 6.1.1.4'

loop_
_geom_angle_atom_site_label_1
_geom_angle_atom_site_label_2
_geom_angle_atom_site_label_3
_geom_angle
N4 Zr1 N2 76.72(9)
N4 Zr1 N1 73.24(9)
N2 Zr1 N1 123.01(10)
N4 Zr1 N3 113.22(9)
N2 Zr1 N3 73.48(10)
N1 Zr1 N3 75.67(9)
N4 Zr1 Cl1 87.14(8)
N2 Zr1 Cl1 93.50(8)
N1 Zr1 Cl1 131.21(8)
N3 Zr1 Cl1 151.56(8)
N4 Zr1 I2 89.68(7)
N2 Zr1 I2 88.47(7)
N1 Zr1 I2 137.51(7)
N3 Zr1 I2 145.70(7)
Cl1 Zr1 I2 6.31(4)
N4 Zr1 C15 88.21(9)
N2 Zr1 C15 54.33(9)
N1 Zr1 C15 77.30(9)
N3 Zr1 C15 27.41(9)
Cl1 Zr1 C15 147.65(7)
I2 Zr1 C15 142.15(7)
N4 Zr1 C14 27.10(9)
N2 Zr1 C14 78.18(9)
N1 Zr1 C14 54.14(9)
N3 Zr1 C14 88.33(9)
Cl1 Zr1 C14 114.16(7)
I2 Zr1 C14 116.77(7)
C15 Zr1 C14 66.74(8)
N4 Zr1 I1 149.43(7)
N2 Zr1 I1 132.15(7)
N1 Zr1 I1 92.91(7)
N3 Zr1 I1 88.41(7)
Cl1 Zr1 I1 81.84(4)
I2 Zr1 I1 82.44(2)
C15 Zr1 I1 115.77(6)
C14 Zr1 I1 146.57(6)
C6 N1 C19 119.6(3)
C6 N1 Zr1 106.73(19)
C19 N1 Zr1 132.6(2)
C8 N2 C12 120.9(3)
C8 N2 Zr1 106.39(19)
C12 N2 Zr1 131.1(2)
C28 O1 C31 113.8(3)
C15 N3 C7 120.1(3)
C15 N3 Zr1 103.95(19)
C7 N3 Zr1 131.23(19)
C14 N4 C21 119.4(2)
C14 N4 Zr1 105.11(19)
C21 N4 Zr1 131.5(2)
N1 C6 C13 126.9(3)
N1 C6 C14 115.1(3)
C13 C6 C14 117.9(3)
N3 C7 C16 114.3(3)
N2 C8 C18 126.7(3)
N2 C8 C15 115.5(3)
C18 C8 C15 117.8(3)
C11 C9 C15 120.7(3)
C24 C10 C14 121.2(3)
C9 C11 C23 120.9(3)
N2 C12 C26 113.1(3)
C22 C13 C6 120.8(3)
N4 C14 C10 126.4(3)
N4 C14 C6 115.4(3)
C10 C14 C6 118.1(3)
N4 C14 Zr1 47.79(14)
C10 C14 Zr1 152.4(2)
C6 C14 Zr1 76.50(16)
N3 C15 C9 125.8(3)
N3 C15 C8 115.6(3)
C9 C15 C8 118.6(3)
N3 C15 Zr1 48.63(15)
C9 C15 Zr1 149.5(2)
C8 C15 Zr1 76.27(17)
C32 C16 C35 109.4(3)
C32 C16 C34 109.1(3)
C35 C16 C34 109.0(3)
C32 C16 C7 110.7(3)
C35 C16 C7 106.3(3)
C34 C16 C7 112.2(3)
C20 C17 C33 108.6(3)
C20 C17 C27 109.5(3)
C33 C17 C27 110.0(3)
C20 C17 C21 112.0(3)
C33 C17 C21 110.3(3)
C27 C17 C21 106.4(3)
C23 C18 C8 121.0(3)
N1 C19 C37 112.6(3)
N4 C21 C17 113.8(3)
C13 C22 C24 121.2(3)
C18 C23 C11 120.8(3)
C10 C24 C22 120.6(3)
C38 C26 C41 109.9(4)
C38 C26 C36 109.5(4)
C41 C26 C36 109.4(4)
C38 C26 C12 111.3(3)
C41 C26 C12 110.1(3)
C36 C26 C12 106.6(3)
O1 C28 C30 109.1(3)
O1 C31 C25 108.7(3)
C40 C37 C39 110.8(4)
C40 C37 C29 109.0(4)
C39 C37 C29 108.7(3)
C40 C37 C19 110.5(3)
C39 C37 C19 106.6(3)
C29 C37 C19 111.3(3)

loop_
_geom_bond_atom_site_label_1
_geom_bond_atom_site_label_2
_geom_bond_distance
Zr1 N4 2.190(2)
Zr1 N2 2.192(2)
Zr1 N1 2.200(3)
Zr1 N3 2.201(3)
Zr1 Cl1 2.5145(17)
Zr1 I2 2.7693(10)
Zr1 C15 2.846(3)
Zr1 C14 2.854(3)
Zr1 I1 2.8878(4)
N1 C6 1.343(4)
N1 C19 1.465(4)
N2 C8 1.342(4)
N2 C12 1.468(4)
O1 C28 1.412(4)
O1 C31 1.416(4)
N3 C15 1.350(4)
N3 C7 1.461(4)
N4 C14 1.347(4)
N4 C21 1.468(4)
C6 C13 1.434(4)
C6 C14 1.468(4)
C7 C16 1.553(4)
C8 C18 1.434(4)
C8 C15 1.462(4)
C9 C11 1.363(5)
C9 C15 1.428(5)
C10 C24 1.357(5)
C10 C14 1.428(4)
C11 C23 1.420(5)
C12 C26 1.552(5)
C13 C22 1.356(5)
C16 C32 1.525(5)
C16 C35 1.526(5)
C16 C34 1.535(5)
C17 C20 1.527(5)
C17 C33 1.527(5)
C17 C27 1.532(5)
C17 C21 1.547(4)
C18 C23 1.363(5)
C19 C37 1.550(5)
C22 C24 1.418(5)
C25 C31 1.500(6)
C26 C38 1.519(6)
C26 C41 1.523(7)
C26 C36 1.528(5)
C28 C30 1.496(6)
C29 C37 1.537(5)
C37 C40 1.501(7)
C37 C39 1.532(6)

loop_
_geom_torsion_atom_site_label_1
_geom_torsion_atom_site_label_2
_geom_torsion_atom_site_label_3
_geom_torsion_atom_site_label_4
_geom_torsion
N4 Zr1 N1 C6 -38.73(19)
N2 Zr1 N1 C6 22.5(2)
N3 Zr1 N1 C6 81.4(2)
Cl1 Zr1 N1 C6 -109.28(19)
I2 Zr1 N1 C6 -109.01(19)
C15 Zr1 N1 C6 53.24(19)
C14 Zr1 N1 C6 -17.08(17)
I1 Zr1 N1 C6 169.02(18)
N4 Zr1 N1 C19 153.5(3)
N2 Zr1 N1 C19 -145.3(3)
N3 Zr1 N1 C19 -86.4(3)
Cl1 Zr1 N1 C19 82.9(3)
I2 Zr1 N1 C19 83.2(3)
C15 Zr1 N1 C19 -114.6(3)
C14 Zr1 N1 C19 175.1(3)
I1 Zr1 N1 C19 1.2(3)
N4 Zr1 N2 C8 80.5(2)
N1 Zr1 N2 C8 20.9(2)
N3 Zr1 N2 C8 -39.03(19)
Cl1 Zr1 N2 C8 166.72(19)
I2 Zr1 N2 C8 170.52(19)
C15 Zr1 N2 C8 -16.97(18)
C14 Zr1 N2 C8 52.75(19)
I1 Zr1 N2 C8 -111.12(18)
N4 Zr1 N2 C12 -84.5(3)
N1 Zr1 N2 C12 -144.1(2)
N3 Zr1 N2 C12 156.0(3)
Cl1 Zr1 N2 C12 1.7(3)
I2 Zr1 N2 C12 5.5(2)
C15 Zr1 N2 C12 178.0(3)
C14 Zr1 N2 C12 -112.2(3)
I1 Zr1 N2 C12 83.9(3)
N4 Zr1 N3 C15 -25.7(2)
N2 Zr1 N3 C15 41.49(19)
N1 Zr1 N3 C15 -90.0(2)
Cl1 Zr1 N3 C15 107.0(2)
I2 Zr1 N3 C15 102.5(2)
C14 Zr1 N3 C15 -36.68(19)
I1 Zr1 N3 C15 176.60(18)
N4 Zr1 N3 C7 129.1(2)
N2 Zr1 N3 C7 -163.7(3)
N1 Zr1 N3 C7 64.8(3)
Cl1 Zr1 N3 C7 -98.2(3)
I2 Zr1 N3 C7 -102.7(3)
C15 Zr1 N3 C7 154.8(4)
C14 Zr1 N3 C7 118.1(3)
I1 Zr1 N3 C7 -28.6(2)
N2 Zr1 N4 C14 -90.0(2)
N1 Zr1 N4 C14 41.01(19)
N3 Zr1 N4 C14 -24.8(2)
Cl1 Zr1 N4 C14 175.75(19)
I2 Zr1 N4 C14 -178.47(18)
C15 Zr1 N4 C14 -36.27(19)
I1 Zr1 N4 C14 107.1(2)
N2 Zr1 N4 C21 66.7(3)
N1 Zr1 N4 C21 -162.3(3)
N3 Zr1 N4 C21 131.9(2)
Cl1 Zr1 N4 C21 -27.6(2)
I2 Zr1 N4 C21 -21.8(2)
C15 Zr1 N4 C21 120.4(3)
C14 Zr1 N4 C21 156.7(4)
I1 Zr1 N4 C21 -96.2(3)
C19 N1 C6 C13 19.3(4)
Zr1 N1 C6 C13 -150.4(3)
C19 N1 C6 C14 -159.6(3)
Zr1 N1 C6 C14 30.7(3)
C15 N3 C7 C16 -84.6(3)
Zr1 N3 C7 C16 123.9(3)
C12 N2 C8 C18 17.1(5)
Zr1 N2 C8 C18 -149.8(3)
C12 N2 C8 C15 -162.4(3)
Zr1 N2 C8 C15 30.8(3)
C15 C9 C11 C23 -0.3(5)
C8 N2 C12 C26 93.4(4)
Zr1 N2 C12 C26 -103.5(3)
N1 C6 C13 C22 179.0(3)
C14 C6 C13 C22 -2.2(5)
C21 N4 C14 C10 -15.3(4)
Zr1 N4 C14 C10 144.9(3)
C21 N4 C14 C6 161.2(2)
Zr1 N4 C14 C6 -38.7(3)
C21 N4 C14 Zr1 -160.1(3)
C24 C10 C14 N4 173.9(3)
C24 C10 C14 C6 -2.4(4)
C24 C10 C14 Zr1 -119.2(5)
N1 C6 C14 N4 5.6(4)
C13 C6 C14 N4 -173.4(3)
N1 C6 C14 C10 -177.7(3)
C13 C6 C14 C10 3.3(4)
N1 C6 C14 Zr1 -22.8(2)
C13 C6 C14 Zr1 158.2(3)
N2 Zr1 C14 N4 83.9(2)
N1 Zr1 C14 N4 -129.2(2)
N3 Zr1 C14 N4 157.4(2)
Cl1 Zr1 C14 N4 -4.7(2)
I2 Zr1 C14 N4 1.7(2)
C15 Zr1 C14 N4 139.9(2)
I1 Zr1 C14 N4 -118.07(18)
N4 Zr1 C14 C10 -89.6(5)
N2 Zr1 C14 C10 -5.7(5)
N1 Zr1 C14 C10 141.2(5)
N3 Zr1 C14 C10 67.8(5)
Cl1 Zr1 C14 C10 -94.3(5)
I2 Zr1 C14 C10 -87.9(5)
C15 Zr1 C14 C10 50.3(5)
I1 Zr1 C14 C10 152.3(4)
N4 Zr1 C14 C6 144.5(3)
N2 Zr1 C14 C6 -131.59(18)
N1 Zr1 C14 C6 15.35(16)
N3 Zr1 C14 C6 -58.13(17)
Cl1 Zr1 C14 C6 139.87(15)
I2 Zr1 C14 C6 146.23(14)
C15 Zr1 C14 C6 -75.54(17)
I1 Zr1 C14 C6 26.4(2)
C7 N3 C15 C9 -17.0(4)
Zr1 N3 C15 C9 141.3(3)
C7 N3 C15 C8 162.3(3)
Zr1 N3 C15 C8 -39.4(3)
C7 N3 C15 Zr1 -158.3(3)
C11 C9 C15 N3 175.3(3)
C11 C9 C15 C8 -4.0(5)
C11 C9 C15 Zr1 -117.1(4)
N2 C8 C15 N3 6.5(4)
C18 C8 C15 N3 -173.1(3)
N2 C8 C15 C9 -174.2(3)
C18 C8 C15 C9 6.3(4)
N2 C8 C15 Zr1 -22.9(2)
C18 C8 C15 Zr1 157.6(3)
N4 Zr1 C15 N3 156.5(2)
N2 Zr1 C15 N3 -128.6(2)
N1 Zr1 C15 N3 83.3(2)
Cl1 Zr1 C15 N3 -121.68(19)
I2 Zr1 C15 N3 -116.31(18)
C14 Zr1 C15 N3 139.5(2)
I1 Zr1 C15 N3 -3.8(2)
N4 Zr1 C15 C9 64.2(4)
N2 Zr1 C15 C9 139.1(5)
N1 Zr1 C15 C9 -9.0(4)
N3 Zr1 C15 C9 -92.3(5)
Cl1 Zr1 C15 C9 146.0(4)
I2 Zr1 C15 C9 151.4(4)
C14 Zr1 C15 C9 47.2(4)
I1 Zr1 C15 C9 -96.1(4)
N4 Zr1 C15 C8 -59.56(17)
N2 Zr1 C15 C8 15.35(16)
N1 Zr1 C15 C8 -132.78(18)
N3 Zr1 C15 C8 143.9(3)
Cl1 Zr1 C15 C8 22.2(2)
I2 Zr1 C15 C8 27.6(2)
C14 Zr1 C15 C8 -76.61(17)
I1 Zr1 C15 C8 140.14(15)
N3 C7 C16 C32 -49.1(4)
N3 C7 C16 C35 -167.9(3)
N3 C7 C16 C34 73.0(4)
N2 C8 C18 C23 176.0(3)
C15 C8 C18 C23 -4.5(5)
C6 N1 C19 C37 90.7(4)
Zr1 N1 C19 C37 -102.8(3)
C14 N4 C21 C17 -85.4(3)
Zr1 N4 C21 C17 120.6(3)
C20 C17 C21 N4 68.4(3)
C33 C17 C21 N4 -52.7(4)
C27 C17 C21 N4 -171.9(3)
C6 C13 C22 C24 -0.1(5)
C8 C18 C23 C11 0.3(5)
C9 C11 C23 C18 2.3(5)
C14 C10 C24 C22 0.2(5)
C13 C22 C24 C10 1.1(5)
N2 C12 C26 C38 -56.6(4)
N2 C12 C26 C41 65.5(4)
N2 C12 C26 C36 -175.9(3)
C31 O1 C28 C30 -178.8(3)
C28 O1 C31 C25 -175.9(3)
N1 C19 C37 C40 65.5(4)
N1 C19 C37 C39 -174.1(4)
N1 C19 C37 C29 -55.7(5)
